data_1547713
loop_
_publ_author_name
'Guo-Ming Ho'
'Medel Manuel L. Zulueta'
'Shang-Cheng Hung'

_publ_section_title
;
 Stereoselective one-pot synthesis of polypropionates
;
_journal_name_full 'Nature Cummunications'
_journal_page_first 679
_journal_paper_doi 10.1038/s41467-017-00787-y
_journal_volume 8
_journal_year 2017
_chemical_formula_sum 'C10 H16 O4'
_chemical_formula_weight 200.23
_space_group_IT_number 2
_symmetry_cell_setting triclinic
_symmetry_space_group_name_Hall '-P 1'
_symmetry_space_group_name_H-M 'P -1'
_atom_sites_solution_hydrogens geom
_atom_sites_solution_primary direct
_atom_sites_solution_secondary difmap
_cell_angle_alpha 111.724(2)
_cell_angle_beta 96.807(2)
_cell_angle_gamma 98.512(2)
_cell_formula_units_Z 2
_cell_length_a 7.6701(2)
_cell_length_b 8.0763(2)
_cell_length_c 9.5222(3)
_cell_measurement_reflns_used 3668
_cell_measurement_temperature 296(2)
_cell_measurement_theta_max 25
_cell_measurement_theta_min 2.5
_cell_volume 532.20(3)
_computing_cell_refinement 'Bruker APEXII'
_computing_data_collection 'Bruker APEXII'
_computing_data_reduction 'Bruker Saint'
_computing_molecular_graphics 'Bruker Shelxtl'
_computing_publication_material 'Bruker Shelxtl'
_computing_structure_refinement 'Shelxtl-97 (Sheldrick, 2000)'
_computing_structure_solution 'Shelxtl-97 (Sheldrick, 1990)'
_diffrn_ambient_temperature 296(2)
_diffrn_measured_fraction_theta_full 0.995
_diffrn_measured_fraction_theta_max 0.995
_diffrn_measurement_device_type 'CCD area detector'
_diffrn_measurement_method 'phi and omega scans'
_diffrn_radiation_monochromator graphite
_diffrn_radiation_source 'fine-focus sealed tube'
_diffrn_radiation_type MoK\a
_diffrn_radiation_wavelength 0.71073
_diffrn_reflns_av_R_equivalents 0.0920
_diffrn_reflns_av_sigmaI/netI 0.0472
_diffrn_reflns_limit_h_max 10
_diffrn_reflns_limit_h_min -10
_diffrn_reflns_limit_k_max 10
_diffrn_reflns_limit_k_min -10
_diffrn_reflns_limit_l_max 12
_diffrn_reflns_limit_l_min -12
_diffrn_reflns_number 12605
_diffrn_reflns_theta_full 28.98
_diffrn_reflns_theta_max 28.98
_diffrn_reflns_theta_min 2.34
_exptl_absorpt_coefficient_mu 0.096
_exptl_absorpt_correction_T_max 0.94961
_exptl_absorpt_correction_T_min 0.79654
_exptl_absorpt_correction_type empirical
_exptl_crystal_colour Colorless
_exptl_crystal_density_diffrn 1.249
_exptl_crystal_density_meas ?
_exptl_crystal_density_method 'not measured'
_exptl_crystal_description Lamellar
_exptl_crystal_F_000 216
_exptl_crystal_size_max 0.30
_exptl_crystal_size_mid 0.22
_exptl_crystal_size_min 0.05
_refine_diff_density_max 0.241
_refine_diff_density_min -0.226
_refine_diff_density_rms 0.070
_refine_ls_extinction_method none
_refine_ls_goodness_of_fit_ref 0.945
_refine_ls_hydrogen_treatment constr
_refine_ls_matrix_type full
_refine_ls_number_parameters 130
_refine_ls_number_reflns 2798
_refine_ls_number_restraints 0
_refine_ls_restrained_S_all 0.945
_refine_ls_R_factor_all 0.0712
_refine_ls_R_factor_gt 0.0470
_refine_ls_shift/su_max 0.001
_refine_ls_shift/su_mean 0.000
_refine_ls_structure_factor_coef Fsqd
_refine_ls_weighting_details 'calc w=1/[\s^2^(Fo^2^)+(0.0958P)^2^+0.0000P] where P=(Fo^2^+2Fc^2^)/3'
_refine_ls_weighting_scheme calc
_refine_ls_wR_factor_gt 0.1328
_refine_ls_wR_factor_ref 0.1538
_reflns_number_gt 1776
_reflns_number_total 2798
_reflns_threshold_expression >2sigma(I)
_cod_data_source_file 41467_2017_787_MOESM5_ESM.cif
_cod_data_source_block 07jl73_0m
_cod_depositor_comments
;
The following automatic conversions were performed:

'_symmetry_cell_setting' value 'Triclinic' changed to 'triclinic'
according to the built-in table from CIF Core dictionary named
'cif_core.dic' version 2.4.1 from 2010-06-29.

'_exptl_crystal_density_meas' value 'not measured' was changed to '?'
- the value is perceived as not measured.

Automatic conversion script
Id: cif_fix_values 5376 2017-05-30 11:51:03Z andrius 
;
_cod_original_sg_symbol_H-M P-1
_cod_database_code 1547713

loop_
_symmetry_equiv_pos_as_xyz
'x, y, z'
'-x, -y, -z'

loop_
_atom_site_label
_atom_site_type_symbol
_atom_site_fract_x
_atom_site_fract_y
_atom_site_fract_z
_atom_site_U_iso_or_equiv
_atom_site_adp_type
_atom_site_occupancy
_atom_site_symmetry_multiplicity
_atom_site_calc_flag
_atom_site_refinement_flags
_atom_site_disorder_assembly
_atom_site_disorder_group
C1 C 0.47758(18) 0.80870(19) 0.82510(14) 0.0524(4) Uani 1 1 d . . .
C2 C 0.17540(18) 0.87191(19) 0.84016(15) 0.0521(3) Uani 1 1 d . . .
H2 H 0.1899 0.8851 0.9477 0.063 Uiso 1 1 calc R . .
C3 C 0.06076(18) 0.68605(18) 0.73760(14) 0.0493(3) Uani 1 1 d . . .
H3A H -0.0645 0.6907 0.7403 0.059 Uiso 1 1 calc R . .
H3B H 0.0771 0.6585 0.6324 0.059 Uiso 1 1 calc R . .
C4 C 0.10352(17) 0.53357(18) 0.78305(13) 0.0471(3) Uani 1 1 d . . .
H4 H 0.0844 0.5606 0.8885 0.056 Uiso 1 1 calc R . .
C5 C 0.29099(18) 0.49720(19) 0.77389(15) 0.0527(4) Uani 1 1 d . . .
H5 H 0.2995 0.3987 0.8093 0.063 Uiso 1 1 calc R . .
C6 C 0.43358(18) 0.6637(2) 0.88546(15) 0.0544(4) Uani 1 1 d . . .
H6A H 0.3912 0.7160 0.9812 0.065 Uiso 1 1 calc R . .
H6B H 0.5425 0.6234 0.9082 0.065 Uiso 1 1 calc R . .
C7 C 0.0953(2) 1.0254(2) 0.8242(2) 0.0755(5) Uani 1 1 d . . .
H7A H 0.0867 1.0163 0.7201 0.113 Uiso 1 1 calc R . .
H7B H 0.1705 1.1401 0.8927 0.113 Uiso 1 1 calc R . .
H7C H -0.0223 1.0174 0.8496 0.113 Uiso 1 1 calc R . .
C8 C 0.3302(2) 0.4306(2) 0.61005(17) 0.0686(4) Uani 1 1 d . . .
H8A H 0.3151 0.5198 0.5679 0.103 Uiso 1 1 calc R . .
H8B H 0.2488 0.3175 0.5469 0.103 Uiso 1 1 calc R . .
H8C H 0.4514 0.4127 0.6127 0.103 Uiso 1 1 calc R . .
C9 C -0.17479(19) 0.3201(2) 0.72323(15) 0.0545(4) Uani 1 1 d . . .
C10 C -0.2879(2) 0.1448(2) 0.60708(19) 0.0731(5) Uani 1 1 d . . .
H10A H -0.3569 0.1678 0.5278 0.110 Uiso 1 1 calc R . .
H10B H -0.3675 0.0911 0.6564 0.110 Uiso 1 1 calc R . .
H10C H -0.2120 0.0630 0.5624 0.110 Uiso 1 1 calc R . .
O1 O 0.35174(12) 0.89883(13) 0.79956(10) 0.0566(3) Uani 1 1 d . . .
O2 O 0.62219(13) 0.84842(16) 0.79488(12) 0.0727(4) Uani 1 1 d . . .
O3 O -0.02096(12) 0.36475(13) 0.68041(9) 0.0560(3) Uani 1 1 d . . .
O4 O -0.21575(14) 0.41354(17) 0.84044(12) 0.0772(4) Uani 1 1 d . . .

loop_
_atom_site_aniso_label
_atom_site_aniso_U_11
_atom_site_aniso_U_22
_atom_site_aniso_U_33
_atom_site_aniso_U_23
_atom_site_aniso_U_13
_atom_site_aniso_U_12
C1 0.0384(7) 0.0602(8) 0.0511(6) 0.0211(6) 0.0043(5) -0.0066(6)
C2 0.0426(7) 0.0539(8) 0.0562(7) 0.0208(6) 0.0104(5) 0.0009(6)
C3 0.0377(7) 0.0570(8) 0.0474(6) 0.0186(6) 0.0056(5) -0.0002(6)
C4 0.0405(7) 0.0509(7) 0.0418(6) 0.0178(5) 0.0027(5) -0.0093(6)
C5 0.0443(8) 0.0550(8) 0.0616(7) 0.0313(6) 0.0047(6) 0.0009(6)
C6 0.0381(7) 0.0687(9) 0.0556(7) 0.0312(6) 0.0002(5) -0.0022(6)
C7 0.0627(11) 0.0616(10) 0.1008(12) 0.0310(9) 0.0157(9) 0.0111(8)
C8 0.0533(9) 0.0663(10) 0.0737(9) 0.0139(8) 0.0143(7) 0.0097(8)
C9 0.0420(7) 0.0662(9) 0.0568(7) 0.0362(7) -0.0011(6) -0.0074(6)
C10 0.0579(10) 0.0665(10) 0.0825(10) 0.0336(8) -0.0073(8) -0.0188(8)
O1 0.0436(6) 0.0591(6) 0.0700(6) 0.0334(5) 0.0117(4) -0.0025(5)
O2 0.0425(6) 0.0876(8) 0.0911(7) 0.0440(6) 0.0180(5) -0.0048(5)
O3 0.0468(6) 0.0555(6) 0.0533(5) 0.0175(4) 0.0056(4) -0.0130(4)
O4 0.0526(7) 0.1020(9) 0.0659(6) 0.0302(6) 0.0138(5) -0.0113(6)

loop_
_atom_type_symbol
_atom_type_description
_atom_type_scat_dispersion_real
_atom_type_scat_dispersion_imag
_atom_type_scat_source
C C 0.0033 0.0016 'International Tables Vol C Tables 4.2.6.8 and 6.1.1.4'
H H 0.0000 0.0000 'International Tables Vol C Tables 4.2.6.8 and 6.1.1.4'
O O 0.0106 0.0060 'International Tables Vol C Tables 4.2.6.8 and 6.1.1.4'

loop_
_geom_angle_atom_site_label_1
_geom_angle_atom_site_label_2
_geom_angle_atom_site_label_3
_geom_angle
_geom_angle_site_symmetry_1
_geom_angle_site_symmetry_3
O2 C1 O1 116.99(13) . .
O2 C1 C6 123.13(14) . .
O1 C1 C6 119.87(12) . .
O1 C2 C7 104.34(11) . .
O1 C2 C3 112.03(11) . .
C7 C2 C3 112.33(12) . .
O1 C2 H2 109.3 . .
C7 C2 H2 109.3 . .
C3 C2 H2 109.3 . .
C4 C3 C2 113.85(10) . .
C4 C3 H3A 108.8 . .
C2 C3 H3A 108.8 . .
C4 C3 H3B 108.8 . .
C2 C3 H3B 108.8 . .
H3A C3 H3B 107.7 . .
O3 C4 C3 108.32(9) . .
O3 C4 C5 106.59(10) . .
C3 C4 C5 116.09(11) . .
O3 C4 H4 108.5 . .
C3 C4 H4 108.5 . .
C5 C4 H4 108.5 . .
C4 C5 C8 113.76(10) . .
C4 C5 C6 111.01(11) . .
C8 C5 C6 111.71(12) . .
C4 C5 H5 106.6 . .
C8 C5 H5 106.6 . .
C6 C5 H5 106.6 . .
C1 C6 C5 113.92(10) . .
C1 C6 H6A 108.8 . .
C5 C6 H6A 108.8 . .
C1 C6 H6B 108.8 . .
C5 C6 H6B 108.8 . .
H6A C6 H6B 107.7 . .
C2 C7 H7A 109.5 . .
C2 C7 H7B 109.5 . .
H7A C7 H7B 109.5 . .
C2 C7 H7C 109.5 . .
H7A C7 H7C 109.5 . .
H7B C7 H7C 109.5 . .
C5 C8 H8A 109.5 . .
C5 C8 H8B 109.5 . .
H8A C8 H8B 109.5 . .
C5 C8 H8C 109.5 . .
H8A C8 H8C 109.5 . .
H8B C8 H8C 109.5 . .
O4 C9 O3 123.03(13) . .
O4 C9 C10 125.10(14) . .
O3 C9 C10 111.85(13) . .
C9 C10 H10A 109.5 . .
C9 C10 H10B 109.5 . .
H10A C10 H10B 109.5 . .
C9 C10 H10C 109.5 . .
H10A C10 H10C 109.5 . .
H10B C10 H10C 109.5 . .
C1 O1 C2 122.40(10) . .
C9 O3 C4 117.97(10) . .

loop_
_geom_bond_atom_site_label_1
_geom_bond_atom_site_label_2
_geom_bond_distance
_geom_bond_site_symmetry_2
C1 O2 1.2061(16) .
C1 O1 1.3432(18) .
C1 C6 1.498(2) .
C2 O1 1.4579(16) .
C2 C7 1.510(2) .
C2 C3 1.5168(17) .
C2 H2 0.9800 .
C3 C4 1.514(2) .
C3 H3A 0.9700 .
C3 H3B 0.9700 .
C4 O3 1.4604(14) .
C4 C5 1.5157(19) .
C4 H4 0.9800 .
C5 C8 1.534(2) .
C5 C6 1.5376(17) .
C5 H5 0.9800 .
C6 H6A 0.9700 .
C6 H6B 0.9700 .
C7 H7A 0.9600 .
C7 H7B 0.9600 .
C7 H7C 0.9600 .
C8 H8A 0.9600 .
C8 H8B 0.9600 .
C8 H8C 0.9600 .
C9 O4 1.2015(18) .
C9 O3 1.3361(16) .
C9 C10 1.4932(19) .
C10 H10A 0.9600 .
C10 H10B 0.9600 .
C10 H10C 0.9600 .
